data_7218117
loop_
_publ_author_name
'Ueji, Kan'
'Ichimura, Shuhei'
'Tamaki, Yoshinori'
'Miyamura, Kazuo'

_publ_section_title
;
 Effects of alkyl chain substitution on the crystal structure of
 benzothiazole-derived squarylium dyes
;
_journal_issue 43
_journal_name_full CrystEngComm
_journal_page_first 10139
_journal_paper_doi 10.1039/C4CE01571A
_journal_volume 16
_journal_year 2014
_chemical_formula_moiety 'C32 H36 N2 O2 S2'
_chemical_formula_sum 'C32 H36 N2 O2 S2'
_chemical_formula_weight 544.75
_chemical_name_systematic
;
?
;
_space_group_IT_number 2
_symmetry_cell_setting triclinic
_symmetry_space_group_name_Hall '-P 1'
_symmetry_space_group_name_H-M 'P -1'
_atom_sites_solution_hydrogens geom
_atom_sites_solution_primary direct
_atom_sites_solution_secondary difmap
_audit_creation_method SHELXL-97
_cell_angle_alpha 72.567(2)
_cell_angle_beta 73.543(2)
_cell_angle_gamma 78.799(2)
_cell_formula_units_Z 2
_cell_length_a 9.3677(15)
_cell_length_b 11.2409(17)
_cell_length_c 14.585(2)
_cell_measurement_reflns_used 1912
_cell_measurement_temperature 173
_cell_measurement_theta_max 27.32
_cell_measurement_theta_min 3.02
_cell_volume 1395.2(4)
_computing_cell_refinement 'SMART (Bruker AXS, 2000)'
_computing_data_collection 'SMART (Bruker AXS, 2000)'
_computing_data_reduction 'SAINT (Bruker AXS, 2003)'
_computing_molecular_graphics 'XSHEL (Bruker AXS,2002)'
_computing_publication_material 'XCIF (Bruker AXS, 2001)'
_computing_structure_refinement 'SHELXL-97 (Sheldrick, 1997)'
_computing_structure_solution 'SHELXS-97 (Sheldrick, 1997)'
_diffrn_ambient_temperature 173
_diffrn_detector_area_resol_mean 8.366
_diffrn_measured_fraction_theta_full 0.974
_diffrn_measured_fraction_theta_max 0.951
_diffrn_measurement_device_type 'Bruker APEX CCD area detector'
_diffrn_measurement_method 'phi and omega scans'
_diffrn_radiation_monochromator graphite
_diffrn_radiation_source 'fine-focus sealed tube'
_diffrn_radiation_type MoK\a
_diffrn_radiation_wavelength 0.71073
_diffrn_reflns_av_R_equivalents 0.0599
_diffrn_reflns_av_sigmaI/netI 0.0948
_diffrn_reflns_limit_h_max 11
_diffrn_reflns_limit_h_min -12
_diffrn_reflns_limit_k_max 8
_diffrn_reflns_limit_k_min -14
_diffrn_reflns_limit_l_max 18
_diffrn_reflns_limit_l_min -18
_diffrn_reflns_number 8606
_diffrn_reflns_theta_full 25.00
_diffrn_reflns_theta_max 27.52
_diffrn_reflns_theta_min 2.73
_exptl_absorpt_coefficient_mu 0.223
_exptl_absorpt_correction_T_max 0.9826
_exptl_absorpt_correction_T_min 0.9567
_exptl_absorpt_correction_type analytical
_exptl_absorpt_process_details
;
XPREP; Bruker AXS 2000
;
_exptl_crystal_colour Green
_exptl_crystal_density_diffrn 1.297
_exptl_crystal_density_method 'not measured'
_exptl_crystal_description Block
_exptl_crystal_F_000 580
_exptl_crystal_size_max 0.20
_exptl_crystal_size_mid 0.13
_exptl_crystal_size_min 0.08
_refine_diff_density_max 0.359
_refine_diff_density_min -0.300
_refine_diff_density_rms 0.052
_refine_ls_extinction_method none
_refine_ls_goodness_of_fit_ref 0.803
_refine_ls_hydrogen_treatment constr
_refine_ls_matrix_type full
_refine_ls_number_parameters 345
_refine_ls_number_reflns 6115
_refine_ls_number_restraints 0
_refine_ls_restrained_S_all 0.803
_refine_ls_R_factor_all 0.0873
_refine_ls_R_factor_gt 0.0495
_refine_ls_shift/su_max 0.001
_refine_ls_shift/su_mean 0.000
_refine_ls_structure_factor_coef Fsqd
_refine_ls_weighting_details 'calc w=1/[\s^2^(Fo^2^)+(0.0405P)^2^+0.9899P] where P=(Fo^2^+2Fc^2^)/3'
_refine_ls_weighting_scheme calc
_refine_ls_wR_factor_gt 0.1026
_refine_ls_wR_factor_ref 0.1186
_reflns_number_gt 3846
_reflns_number_total 6115
_reflns_threshold_expression >2sigma(I)
_cod_data_source_file c4ce01571a2.cif
_cod_data_source_block sq06
_cod_depositor_comments
;
The following automatic conversions were performed:

'_symmetry_cell_setting' value 'Triclinic' changed to 'triclinic'
according to
/usr/data/users/saulius/crontab/automatic-downloads/rss-feeds/RSC/lib/dictionaries/cif_core.dic
dictionary named 'cif_core.dic' version 2.4.2 from
2011-04-26.

'_exptl_absorpt_correction_type' value 'Analytical'
changed to 'analytical' according to
/usr/data/users/saulius/crontab/automatic-downloads/rss-feeds/RSC/lib/dictionaries/cif_core.dic
dictionary named 'cif_core.dic' version 2.4.2 from 2011-04-26.

Automatic conversion script
Id: cif_fix_values 2281 2013-09-26 08:29:07Z andrius 

 Adding full bibliography for 7218117--7218126.cif.
;
_cod_original_sg_symbol_H-M 'P-1 '
_cod_database_code 7218117

loop_
_symmetry_equiv_pos_as_xyz
'x, y, z'
'-x, -y, -z'

loop_
_atom_site_label
_atom_site_type_symbol
_atom_site_fract_x
_atom_site_fract_y
_atom_site_fract_z
_atom_site_U_iso_or_equiv
_atom_site_adp_type
_atom_site_occupancy
_atom_site_symmetry_multiplicity
_atom_site_calc_flag
_atom_site_refinement_flags
C1 C 0.0381(3) 0.6792(2) 0.99276(18) 0.0281(5) Uani 1 1 d .
C2 C -0.0631(3) 0.7200(2) 1.06992(19) 0.0335(6) Uani 1 1 d .
H2 H -0.0295 0.7380 1.1194 0.040 Uiso 1 1 calc R
C3 C -0.2135(3) 0.7337(3) 1.0733(2) 0.0386(7) Uani 1 1 d .
H3 H -0.2847 0.7621 1.1255 0.046 Uiso 1 1 calc R
C4 C -0.2627(3) 0.7065(3) 1.0010(2) 0.0401(7) Uani 1 1 d .
H4 H -0.3672 0.7163 1.0050 0.048 Uiso 1 1 calc R
C5 C -0.1627(3) 0.6656(2) 0.9235(2) 0.0356(6) Uani 1 1 d .
H5 H -0.1966 0.6472 0.8742 0.043 Uiso 1 1 calc R
C6 C -0.0117(3) 0.6524(2) 0.92020(18) 0.0292(6) Uani 1 1 d .
C7 C 0.2678(3) 0.6245(2) 0.89048(18) 0.0281(6) Uani 1 1 d .
C8 C 0.4212(3) 0.6097(2) 0.85561(18) 0.0305(6) Uani 1 1 d .
H8 H 0.4778 0.6307 0.8920 0.037 Uiso 1 1 calc R
C9 C 0.5035(3) 0.5672(2) 0.77269(19) 0.0299(6) Uani 1 1 d .
C10 C 0.6641(3) 0.5469(2) 0.73370(18) 0.0297(6) Uani 1 1 d .
C11 C 0.2683(3) 0.6663(2) 1.04958(18) 0.0309(6) Uani 1 1 d .
H11A H 0.3651 0.6114 1.0431 0.037 Uiso 1 1 calc R
H11B H 0.2049 0.6329 1.1162 0.037 Uiso 1 1 calc R
C12 C 0.2977(3) 0.7979(2) 1.04166(18) 0.0307(6) Uani 1 1 d .
H12A H 0.2072 0.8581 1.0326 0.037 Uiso 1 1 calc R
H12B H 0.3811 0.8240 0.9836 0.037 Uiso 1 1 calc R
C13 C 0.3379(3) 0.7990(2) 1.13612(18) 0.0332(6) Uani 1 1 d .
H13A H 0.2522 0.7748 1.1931 0.040 Uiso 1 1 calc R
H13B H 0.4244 0.7345 1.1463 0.040 Uiso 1 1 calc R
C14 C 0.3765(3) 0.9243(3) 1.13557(19) 0.0374(6) Uani 1 1 d .
H14A H 0.2989 0.9918 1.1135 0.045 Uiso 1 1 calc R
H14B H 0.4736 0.9412 1.0875 0.045 Uiso 1 1 calc R
C15 C 0.3870(4) 0.9270(3) 1.2371(2) 0.0485(8) Uani 1 1 d .
H15A H 0.2914 0.9059 1.2854 0.058 Uiso 1 1 calc R
H15B H 0.4674 0.8614 1.2576 0.058 Uiso 1 1 calc R
C16 C 0.4188(4) 1.0514(3) 1.2408(3) 0.0633(10) Uani 1 1 d .
H16A H 0.5149 1.0720 1.1947 0.095 Uiso 1 1 calc R
H16B H 0.4235 1.0464 1.3082 0.095 Uiso 1 1 calc R
H16C H 0.3387 1.1169 1.2220 0.095 Uiso 1 1 calc R
C17 C 1.1104(3) 0.2790(2) 0.51646(18) 0.0277(5) Uani 1 1 d .
C18 C 1.2189(3) 0.2150(2) 0.45547(19) 0.0333(6) Uani 1 1 d .
H18 H 1.1951 0.1901 0.4053 0.040 Uiso 1 1 calc R
C19 C 1.3623(3) 0.1887(3) 0.4700(2) 0.0383(7) Uani 1 1 d .
H19 H 1.4385 0.1453 0.4290 0.046 Uiso 1 1 calc R
C20 C 1.3971(3) 0.2248(3) 0.5437(2) 0.0403(7) Uani 1 1 d .
H20 H 1.4968 0.2061 0.5518 0.048 Uiso 1 1 calc R
C21 C 1.2897(3) 0.2870(2) 0.6050(2) 0.0342(6) Uani 1 1 d .
H21 H 1.3138 0.3117 0.6551 0.041 Uiso 1 1 calc R
C22 C 1.1458(3) 0.3126(2) 0.59134(18) 0.0285(5) Uani 1 1 d .
C23 C 0.8785(3) 0.3808(2) 0.58041(18) 0.0275(5) Uani 1 1 d .
C24 C 0.7270(3) 0.4235(2) 0.59297(18) 0.0295(6) Uani 1 1 d .
H24 H 0.6765 0.4072 0.5508 0.035 Uiso 1 1 calc R
C25 C 0.6423(3) 0.4885(2) 0.66214(18) 0.0292(6) Uani 1 1 d .
C26 C 0.4801(3) 0.5189(2) 0.6956(2) 0.0323(6) Uani 1 1 d .
C27 C 0.8995(3) 0.2941(2) 0.43735(18) 0.0284(6) Uani 1 1 d .
H27A H 0.9784 0.2954 0.3754 0.034 Uiso 1 1 calc R
H27B H 0.8169 0.3606 0.4219 0.034 Uiso 1 1 calc R
C28 C 0.8408(3) 0.1668(2) 0.47696(19) 0.0316(6) Uani 1 1 d .
H28A H 0.7601 0.1673 0.5378 0.038 Uiso 1 1 calc R
H28B H 0.9229 0.1015 0.4952 0.038 Uiso 1 1 calc R
C29 C 0.7797(3) 0.1323(2) 0.40280(19) 0.0320(6) Uani 1 1 d .
H29A H 0.7091 0.0693 0.4396 0.038 Uiso 1 1 calc R
H29B H 0.7222 0.2081 0.3690 0.038 Uiso 1 1 calc R
C30 C 0.8986(3) 0.0800(2) 0.32492(19) 0.0325(6) Uani 1 1 d .
H30A H 0.9561 0.0036 0.3580 0.039 Uiso 1 1 calc R
H30B H 0.9693 0.1427 0.2872 0.039 Uiso 1 1 calc R
C31 C 0.8305(3) 0.0477(3) 0.2534(2) 0.0402(7) Uani 1 1 d .
H31A H 0.7588 -0.0140 0.2917 0.048 Uiso 1 1 calc R
H31B H 0.7735 0.1245 0.2205 0.048 Uiso 1 1 calc R
C32 C 0.9447(4) -0.0059(3) 0.1750(2) 0.0572(9) Uani 1 1 d .
H32A H 1.0149 0.0552 0.1356 0.086 Uiso 1 1 calc R
H32B H 0.8933 -0.0243 0.1317 0.086 Uiso 1 1 calc R
H32C H 0.9998 -0.0835 0.2068 0.086 Uiso 1 1 calc R
N1 N 0.1945(2) 0.65992(19) 0.97499(15) 0.0292(5) Uani 1 1 d .
N2 N 0.9617(2) 0.31951(19) 0.51093(15) 0.0278(5) Uani 1 1 d .
O1 O 0.77414(19) 0.57195(17) 0.75328(13) 0.0373(5) Uani 1 1 d .
O2 O 0.3708(2) 0.50704(19) 0.66942(15) 0.0466(5) Uani 1 1 d .
S1 S 0.13878(7) 0.60431(6) 0.83129(5) 0.03068(17) Uani 1 1 d .
S2 S 0.98992(7) 0.39360(6) 0.65472(5) 0.03018(17) Uani 1 1 d .

loop_
_atom_site_aniso_label
_atom_site_aniso_U_11
_atom_site_aniso_U_22
_atom_site_aniso_U_33
_atom_site_aniso_U_23
_atom_site_aniso_U_13
_atom_site_aniso_U_12
C1 0.0304(14) 0.0273(13) 0.0296(14) -0.0090(11) -0.0099(11) -0.0035(11)
C2 0.0404(16) 0.0359(15) 0.0300(15) -0.0124(12) -0.0137(12) -0.0040(12)
C3 0.0389(16) 0.0438(17) 0.0364(16) -0.0187(13) -0.0077(12) -0.0013(13)
C4 0.0316(15) 0.0468(17) 0.0456(18) -0.0167(14) -0.0121(13) -0.0019(13)
C5 0.0368(15) 0.0381(16) 0.0392(16) -0.0140(13) -0.0165(13) -0.0036(12)
C6 0.0357(14) 0.0266(13) 0.0282(14) -0.0085(11) -0.0103(11) -0.0039(11)
C7 0.0356(14) 0.0249(13) 0.0273(14) -0.0073(11) -0.0145(11) -0.0007(11)
C8 0.0356(15) 0.0315(14) 0.0305(14) -0.0122(11) -0.0146(11) -0.0017(11)
C9 0.0367(15) 0.0238(13) 0.0303(14) -0.0072(11) -0.0121(11) 0.0002(11)
C10 0.0350(14) 0.0291(14) 0.0260(13) -0.0066(11) -0.0113(11) -0.0010(11)
C11 0.0345(14) 0.0371(15) 0.0255(14) -0.0108(11) -0.0142(11) -0.0001(11)
C12 0.0349(14) 0.0357(15) 0.0250(14) -0.0115(11) -0.0102(11) -0.0022(11)
C13 0.0388(15) 0.0402(16) 0.0233(14) -0.0094(12) -0.0094(11) -0.0059(12)
C14 0.0454(16) 0.0456(17) 0.0263(14) -0.0098(12) -0.0127(12) -0.0106(13)
C15 0.066(2) 0.060(2) 0.0295(16) -0.0174(15) -0.0173(15) -0.0114(16)
C16 0.087(3) 0.071(2) 0.053(2) -0.0306(19) -0.0271(19) -0.018(2)
C17 0.0301(13) 0.0279(13) 0.0256(13) -0.0034(11) -0.0085(11) -0.0075(11)
C18 0.0366(15) 0.0383(15) 0.0301(15) -0.0134(12) -0.0092(12) -0.0073(12)
C19 0.0323(15) 0.0457(17) 0.0399(16) -0.0193(14) -0.0062(12) -0.0023(13)
C20 0.0285(14) 0.0501(18) 0.0476(18) -0.0155(15) -0.0140(13) -0.0050(13)
C21 0.0361(15) 0.0362(15) 0.0367(16) -0.0113(12) -0.0158(12) -0.0062(12)
C22 0.0357(14) 0.0270(13) 0.0261(13) -0.0075(11) -0.0105(11) -0.0058(11)
C23 0.0343(14) 0.0273(13) 0.0248(13) -0.0064(11) -0.0123(11) -0.0055(11)
C24 0.0342(14) 0.0325(14) 0.0273(14) -0.0108(11) -0.0139(11) -0.0025(11)
C25 0.0359(14) 0.0280(13) 0.0265(14) -0.0075(11) -0.0128(11) -0.0013(11)
C26 0.0361(15) 0.0282(14) 0.0368(15) -0.0132(12) -0.0123(12) -0.0008(11)
C27 0.0330(14) 0.0347(14) 0.0225(13) -0.0107(11) -0.0118(10) -0.0028(11)
C28 0.0343(14) 0.0343(15) 0.0280(14) -0.0079(11) -0.0106(11) -0.0041(11)
C29 0.0310(14) 0.0335(15) 0.0365(15) -0.0104(12) -0.0140(12) -0.0044(11)
C30 0.0364(15) 0.0311(14) 0.0339(15) -0.0088(12) -0.0163(12) -0.0009(11)
C31 0.0527(18) 0.0338(15) 0.0430(17) -0.0138(13) -0.0232(14) -0.0024(13)
C32 0.085(2) 0.0453(19) 0.050(2) -0.0252(16) -0.0274(18) 0.0080(17)
N1 0.0336(12) 0.0314(12) 0.0277(12) -0.0111(9) -0.0131(9) -0.0019(9)
N2 0.0311(11) 0.0321(12) 0.0240(11) -0.0095(9) -0.0112(9) -0.0024(9)
O1 0.0370(11) 0.0482(12) 0.0360(11) -0.0200(9) -0.0140(9) -0.0041(9)
O2 0.0345(11) 0.0634(14) 0.0590(14) -0.0399(11) -0.0177(10) 0.0023(10)
S1 0.0355(4) 0.0339(4) 0.0290(4) -0.0140(3) -0.0129(3) -0.0019(3)
S2 0.0352(4) 0.0347(4) 0.0266(3) -0.0122(3) -0.0135(3) -0.0021(3)

loop_
_atom_type_symbol
_atom_type_description
_atom_type_scat_dispersion_real
_atom_type_scat_dispersion_imag
_atom_type_scat_source
C C 0.0033 0.0016 'International Tables Vol C Tables 4.2.6.8 and 6.1.1.4'
H H 0.0000 0.0000 'International Tables Vol C Tables 4.2.6.8 and 6.1.1.4'
N N 0.0061 0.0033 'International Tables Vol C Tables 4.2.6.8 and 6.1.1.4'
O O 0.0106 0.0060 'International Tables Vol C Tables 4.2.6.8 and 6.1.1.4'
S S 0.1246 0.1234 'International Tables Vol C Tables 4.2.6.8 and 6.1.1.4'

loop_
_geom_angle_atom_site_label_1
_geom_angle_atom_site_label_2
_geom_angle_atom_site_label_3
_geom_angle
C2 C1 C6 120.6(2)
C2 C1 N1 127.7(2)
C6 C1 N1 111.7(2)
C3 C2 C1 118.4(2)
C3 C2 H2 120.8
C1 C2 H2 120.8
C2 C3 C4 120.8(3)
C2 C3 H3 119.6
C4 C3 H3 119.6
C5 C4 C3 121.4(2)
C5 C4 H4 119.3
C3 C4 H4 119.3
C6 C5 C4 117.6(2)
C6 C5 H5 121.2
C4 C5 H5 121.2
C5 C6 C1 121.2(2)
C5 C6 S1 127.6(2)
C1 C6 S1 111.16(18)
N1 C7 C8 124.7(2)
N1 C7 S1 110.27(17)
C8 C7 S1 125.0(2)
C7 C8 C9 127.5(2)
C7 C8 H8 116.2
C9 C8 H8 116.2
C8 C9 C10 130.1(2)
C8 C9 C26 140.0(2)
C10 C9 C26 89.8(2)
O1 C10 C9 133.8(2)
O1 C10 C25 135.5(2)
C9 C10 C25 90.6(2)
N1 C11 C12 114.1(2)
N1 C11 H11A 108.7
C12 C11 H11A 108.7
N1 C11 H11B 108.7
C12 C11 H11B 108.7
H11A C11 H11B 107.6
C11 C12 C13 109.4(2)
C11 C12 H12A 109.8
C13 C12 H12A 109.8
C11 C12 H12B 109.8
C13 C12 H12B 109.8
H12A C12 H12B 108.2
C14 C13 C12 114.6(2)
C14 C13 H13A 108.6
C12 C13 H13A 108.6
C14 C13 H13B 108.6
C12 C13 H13B 108.6
H13A C13 H13B 107.6
C13 C14 C15 112.2(2)
C13 C14 H14A 109.2
C15 C14 H14A 109.2
C13 C14 H14B 109.2
C15 C14 H14B 109.2
H14A C14 H14B 107.9
C16 C15 C14 113.9(3)
C16 C15 H15A 108.8
C14 C15 H15A 108.8
C16 C15 H15B 108.8
C14 C15 H15B 108.8
H15A C15 H15B 107.7
C15 C16 H16A 109.5
C15 C16 H16B 109.5
H16A C16 H16B 109.5
C15 C16 H16C 109.5
H16A C16 H16C 109.5
H16B C16 H16C 109.5
C18 C17 C22 120.5(2)
C18 C17 N2 126.9(2)
C22 C17 N2 112.6(2)
C19 C18 C17 118.0(2)
C19 C18 H18 121.0
C17 C18 H18 121.0
C18 C19 C20 121.1(3)
C18 C19 H19 119.5
C20 C19 H19 119.5
C21 C20 C19 121.2(2)
C21 C20 H20 119.4
C19 C20 H20 119.4
C20 C21 C22 118.0(2)
C20 C21 H21 121.0
C22 C21 H21 121.0
C21 C22 C17 121.3(2)
C21 C22 S2 128.0(2)
C17 C22 S2 110.67(18)
N2 C23 C24 125.3(2)
N2 C23 S2 110.25(17)
C24 C23 S2 124.39(19)
C23 C24 C25 125.6(2)
C23 C24 H24 117.2
C25 C24 H24 117.2
C24 C25 C26 131.3(2)
C24 C25 C10 139.3(2)
C26 C25 C10 89.4(2)
O2 C26 C25 134.4(2)
O2 C26 C9 135.8(2)
C25 C26 C9 89.9(2)
N2 C27 C28 110.46(19)
N2 C27 H27A 109.6
C28 C27 H27A 109.6
N2 C27 H27B 109.6
C28 C27 H27B 109.6
H27A C27 H27B 108.1
C27 C28 C29 113.2(2)
C27 C28 H28A 108.9
C29 C28 H28A 108.9
C27 C28 H28B 108.9
C29 C28 H28B 108.9
H28A C28 H28B 107.7
C30 C29 C28 114.6(2)
C30 C29 H29A 108.6
C28 C29 H29A 108.6
C30 C29 H29B 108.6
C28 C29 H29B 108.6
H29A C29 H29B 107.6
C29 C30 C31 112.0(2)
C29 C30 H30A 109.2
C31 C30 H30A 109.2
C29 C30 H30B 109.2
C31 C30 H30B 109.2
H30A C30 H30B 107.9
C32 C31 C30 113.9(2)
C32 C31 H31A 108.8
C30 C31 H31A 108.8
C32 C31 H31B 108.8
C30 C31 H31B 108.8
H31A C31 H31B 107.7
C31 C32 H32A 109.5
C31 C32 H32B 109.5
H32A C32 H32B 109.5
C31 C32 H32C 109.5
H32A C32 H32C 109.5
H32B C32 H32C 109.5
C7 N1 C1 115.4(2)
C7 N1 C11 124.1(2)
C1 N1 C11 120.1(2)
C23 N2 C17 114.82(19)
C23 N2 C27 123.14(19)
C17 N2 C27 122.0(2)
C6 S1 C7 91.31(12)
C22 S2 C23 91.62(11)

loop_
_geom_bond_atom_site_label_1
_geom_bond_atom_site_label_2
_geom_bond_distance
C1 C2 1.382(3)
C1 C6 1.398(3)
C1 N1 1.398(3)
C2 C3 1.376(4)
C2 H2 0.9500
C3 C4 1.394(4)
C3 H3 0.9500
C4 C5 1.382(4)
C4 H4 0.9500
C5 C6 1.382(3)
C5 H5 0.9500
C6 S1 1.746(3)
C7 N1 1.363(3)
C7 C8 1.377(3)
C7 S1 1.753(2)
C8 C9 1.400(3)
C8 H8 0.9500
C9 C10 1.449(4)
C9 C26 1.470(3)
C10 O1 1.245(3)
C10 C25 1.465(3)
C11 N1 1.469(3)
C11 C12 1.522(3)
C11 H11A 0.9900
C11 H11B 0.9900
C12 C13 1.531(3)
C12 H12A 0.9900
C12 H12B 0.9900
C13 C14 1.519(4)
C13 H13A 0.9900
C13 H13B 0.9900
C14 C15 1.521(3)
C14 H14A 0.9900
C14 H14B 0.9900
C15 C16 1.505(4)
C15 H15A 0.9900
C15 H15B 0.9900
C16 H16A 0.9800
C16 H16B 0.9800
C16 H16C 0.9800
C17 C18 1.389(3)
C17 C22 1.395(3)
C17 N2 1.396(3)
C18 C19 1.381(3)
C18 H18 0.9500
C19 C20 1.392(4)
C19 H19 0.9500
C20 C21 1.375(4)
C20 H20 0.9500
C21 C22 1.380(3)
C21 H21 0.9500
C22 S2 1.743(3)
C23 N2 1.368(3)
C23 C24 1.386(3)
C23 S2 1.754(2)
C24 C25 1.394(3)
C24 H24 0.9500
C25 C26 1.463(4)
C26 O2 1.231(3)
C27 N2 1.475(3)
C27 C28 1.522(3)
C27 H27A 0.9900
C27 H27B 0.9900
C28 C29 1.528(3)
C28 H28A 0.9900
C28 H28B 0.9900
C29 C30 1.518(4)
C29 H29A 0.9900
C29 H29B 0.9900
C30 C31 1.523(3)
C30 H30A 0.9900
C30 H30B 0.9900
C31 C32 1.512(4)
C31 H31A 0.9900
C31 H31B 0.9900
C32 H32A 0.9800
C32 H32B 0.9800
C32 H32C 0.9800

loop_
_geom_torsion_atom_site_label_1
_geom_torsion_atom_site_label_2
_geom_torsion_atom_site_label_3
_geom_torsion_atom_site_label_4
_geom_torsion
C6 C1 C2 C3 -0.2(4)
N1 C1 C2 C3 179.5(2)
C1 C2 C3 C4 0.4(4)
C2 C3 C4 C5 -0.3(4)
C3 C4 C5 C6 0.1(4)
C4 C5 C6 C1 0.1(4)
C4 C5 C6 S1 -179.4(2)
C2 C1 C6 C5 -0.1(4)
N1 C1 C6 C5 -179.8(2)
C2 C1 C6 S1 179.5(2)
N1 C1 C6 S1 -0.2(3)
N1 C7 C8 C9 176.3(2)
S1 C7 C8 C9 -5.4(4)
C7 C8 C9 C10 -178.4(3)
C7 C8 C9 C26 -3.4(5)
C8 C9 C10 O1 -8.9(5)
C26 C9 C10 O1 174.3(3)
C8 C9 C10 C25 172.2(3)
C26 C9 C10 C25 -4.7(2)
N1 C11 C12 C13 166.1(2)
C11 C12 C13 C14 177.5(2)
C12 C13 C14 C15 169.4(2)
C13 C14 C15 C16 -177.6(3)
C22 C17 C18 C19 -1.4(4)
N2 C17 C18 C19 176.7(2)
C17 C18 C19 C20 0.2(4)
C18 C19 C20 C21 0.4(4)
C19 C20 C21 C22 0.1(4)
C20 C21 C22 C17 -1.3(4)
C20 C21 C22 S2 -177.8(2)
C18 C17 C22 C21 2.0(4)
N2 C17 C22 C21 -176.4(2)
C18 C17 C22 S2 179.1(2)
N2 C17 C22 S2 0.7(3)
N2 C23 C24 C25 -178.5(2)
S2 C23 C24 C25 3.6(4)
C23 C24 C25 C26 -167.4(3)
C23 C24 C25 C10 8.2(5)
O1 C10 C25 C24 9.1(6)
C9 C10 C25 C24 -172.0(3)
O1 C10 C25 C26 -174.2(3)
C9 C10 C25 C26 4.7(2)
C24 C25 C26 O2 -6.9(5)
C10 C25 C26 O2 176.0(3)
C24 C25 C26 C9 172.5(3)
C10 C25 C26 C9 -4.61(19)
C8 C9 C26 O2 7.8(6)
C10 C9 C26 O2 -176.0(3)
C8 C9 C26 C25 -171.5(3)
C10 C9 C26 C25 4.7(2)
N2 C27 C28 C29 -177.9(2)
C27 C28 C29 C30 80.8(3)
C28 C29 C30 C31 -180.0(2)
C29 C30 C31 C32 -179.5(2)
C8 C7 N1 C1 175.0(2)
S1 C7 N1 C1 -3.5(3)
C8 C7 N1 C11 -11.0(4)
S1 C7 N1 C11 170.42(18)
C2 C1 N1 C7 -177.2(2)
C6 C1 N1 C7 2.5(3)
C2 C1 N1 C11 8.6(4)
C6 C1 N1 C11 -171.7(2)
C12 C11 N1 C7 99.4(3)
C12 C11 N1 C1 -86.9(3)
C24 C23 N2 C17 -176.4(2)
S2 C23 N2 C17 1.8(3)
C24 C23 N2 C27 1.8(4)
S2 C23 N2 C27 179.98(18)
C18 C17 N2 C23 -179.9(2)
C22 C17 N2 C23 -1.6(3)
C18 C17 N2 C27 1.9(4)
C22 C17 N2 C27 -179.8(2)
C28 C27 N2 C23 -91.1(3)
C28 C27 N2 C17 87.0(3)
C5 C6 S1 C7 178.1(2)
C1 C6 S1 C7 -1.4(2)
N1 C7 S1 C6 2.77(19)
C8 C7 S1 C6 -175.8(2)
C21 C22 S2 C23 177.1(3)
C17 C22 S2 C23 0.27(19)
N2 C23 S2 C22 -1.15(19)
C24 C23 S2 C22 177.1(2)
